data_2311596
loop_
_publ_author_name
'Peters, Morten K.'
'N\"ather, Christian'
'Herges, Rainer'

_publ_section_title
;
 Crystal structure of a polymorph of
 <i>\m</i>-oxido-bis-[(5,10,15,20-tetra-phenyl-porphyrinato)iron(III)].
;
_journal_coeditor_code WM5503
_journal_issue 'Pt 6'
_journal_name_full 'Acta crystallographica. Section E, Crystallographic communications'
_journal_page_first 930
_journal_page_last 933
_journal_paper_doi 10.1107/S2056989019007576
_journal_volume 75
_journal_year 2019
_chemical_formula_iupac '[Fe2 (C44 H28 N4) O]'
_chemical_formula_moiety 'C88 H56 Fe2 N8 O'
_chemical_formula_sum 'C88 H56 Fe2 N8 O'
_chemical_formula_weight 1353.10
_chemical_name_systematic
;
\m-Oxido-bis[(5,10,15,20-tetraphenylporphyrinato)iron(III)]
;
_space_group_crystal_system triclinic
_space_group_IT_number 2
_space_group_name_Hall '-P 1'
_space_group_name_H-M_alt 'P -1'
_atom_sites_solution_hydrogens geom
_audit_creation_method SHELXL-2014
_cell_angle_alpha 71.266(2)
_cell_angle_beta 75.725(2)
_cell_angle_gamma 70.506(2)
_cell_formula_units_Z 2
_cell_length_a 14.4477(4)
_cell_length_b 14.5325(4)
_cell_length_c 17.9076(5)
_cell_measurement_reflns_used 37885
_cell_measurement_temperature 170(2)
_cell_measurement_theta_max 27.017
_cell_measurement_theta_min 1.216
_cell_volume 3315.42(17)
_computing_cell_refinement
;
X-AREA (Stoe & Cie, 2008)
;
_computing_data_collection
;
X-AREA (Stoe & Cie, 2008)
;
_computing_data_reduction
;
X-AREA (Stoe & Cie, 2008)
;
_computing_molecular_graphics
;
XP in SHELXTL (Sheldrick, 2008) and DIAMOND (Brandenburg, 2014)
;
_computing_publication_material
;
publCIF (Westrip, 2010)
;
_computing_structure_refinement
;
SHELXL-2014 (Sheldrick, 2015<i>b</i>)
;
_computing_structure_solution
;
SHELXT (Sheldrick, 2015<i>a</i>)
;
_diffrn_ambient_temperature 170(2)
_diffrn_measured_fraction_theta_full 0.995
_diffrn_measured_fraction_theta_max 0.995
_diffrn_measurement_device_type 'Stoe IPDS-2'
_diffrn_measurement_method 'Omega scans'
_diffrn_radiation_type MoK\a
_diffrn_radiation_wavelength 0.71073
_diffrn_reflns_av_unetI/netI 0.0668
_diffrn_reflns_limit_h_max 18
_diffrn_reflns_limit_h_min -18
_diffrn_reflns_limit_k_max 18
_diffrn_reflns_limit_k_min -18
_diffrn_reflns_limit_l_max 22
_diffrn_reflns_limit_l_min -15
_diffrn_reflns_number 14436
_diffrn_reflns_theta_full 25.242
_diffrn_reflns_theta_max 27.017
_diffrn_reflns_theta_min 1.216
_exptl_absorpt_coefficient_mu 0.496
_exptl_absorpt_correction_type none
_exptl_crystal_colour 'dark red'
_exptl_crystal_density_diffrn 1.355
_exptl_crystal_description block
_exptl_crystal_F_000 1400
_exptl_crystal_size_max 0.3
_exptl_crystal_size_mid 0.2
_exptl_crystal_size_min 0.15
_refine_diff_density_max 0.522
_refine_diff_density_min -0.673
_refine_ls_extinction_method none
_refine_ls_goodness_of_fit_ref 1.053
_refine_ls_hydrogen_treatment constr
_refine_ls_matrix_type full
_refine_ls_number_parameters 938
_refine_ls_number_reflns 14436
_refine_ls_number_restraints 12
_refine_ls_restrained_S_all 1.053
_refine_ls_R_factor_all 0.0879
_refine_ls_R_factor_gt 0.0753
_refine_ls_shift/su_max 0.000
_refine_ls_shift/su_mean 0.000
_refine_ls_structure_factor_coef Fsqd
_refine_ls_weighting_details 'w=1/[\s^2^(Fo^2^)+(0.0892P)^2^+3.7143P] where P=(Fo^2^+2Fc^2^)/3'
_refine_ls_weighting_scheme calc
_refine_ls_wR_factor_gt 0.2060
_refine_ls_wR_factor_ref 0.2137
_reflns_number_gt 12017
_reflns_number_total 14436
_reflns_threshold_expression 'I > 2\s(I)'
_cod_data_source_file wm5503sup1.cif
_cod_data_source_block I
_cod_database_code 2311596
_shelx_space_group_comment
;
The symmetry employed for this shelxl refinement is uniquely defined
by the following loop, which should always be used as a source of
symmetry information in preference to the above space-group names.
They are only intended as comments.
;
_shelxl_version_number 2.014

loop_
_space_group_symop_operation_xyz
'x, y, z'
'-x, -y, -z'

loop_
_atom_site_type_symbol
_atom_site_label
_atom_site_fract_x
_atom_site_fract_y
_atom_site_fract_z
_atom_site_U_iso_or_equiv
_atom_site_adp_type
_atom_site_calc_flag
_atom_site_occupancy
_atom_site_disorder_assembly
_atom_site_disorder_group
Fe Fe1 0.57714(4) 0.35357(4) 0.13707(3) 0.04270(15) Uani d 1 . .
O O1 0.5511(2) 0.3176(2) 0.24234(16) 0.0487(6) Uani d 1 . .
N N1 0.7312(2) 0.3020(3) 0.1133(2) 0.0475(7) Uani d 1 . .
N N2 0.5944(2) 0.4969(2) 0.1144(2) 0.0457(7) Uani d 1 . .
N N3 0.4378(2) 0.4242(2) 0.1037(2) 0.0462(7) Uani d 1 . .
N N4 0.5732(2) 0.2275(3) 0.1077(2) 0.0451(7) Uani d 1 . .
C C1 0.7471(3) 0.1258(3) 0.1179(3) 0.0514(9) Uani d 1 . .
C C2 0.7848(3) 0.2041(3) 0.1138(3) 0.0500(9) Uani d 1 . .
C C3 0.8882(3) 0.1932(4) 0.1092(3) 0.0564(10) Uani d 1 . .
H H3 0.9412 0.1335 0.1074 0.068 Uiso calc 1 . .
C C4 0.8964(3) 0.2839(3) 0.1079(3) 0.0530(10) Uani d 1 . .
H H4 0.9561 0.2999 0.1047 0.064 Uiso calc 1 . .
C C5 0.7978(3) 0.3512(3) 0.1123(2) 0.0468(8) Uani d 1 . .
C C6 0.7743(3) 0.4499(3) 0.1189(2) 0.0467(8) Uani d 1 . .
C C7 0.6788(3) 0.5167(3) 0.1221(2) 0.0476(9) Uani d 1 . .
C C8 0.6514(3) 0.6133(3) 0.1381(3) 0.0511(9) Uani d 1 . .
H H8 0.6953 0.6448 0.1456 0.061 Uiso calc 1 . .
C C9 0.5522(3) 0.6520(3) 0.1408(3) 0.0524(9) Uani d 1 . .
H H9 0.5131 0.7146 0.1517 0.063 Uiso calc 1 . .
C C10 0.5168(3) 0.5798(3) 0.1240(2) 0.0469(8) Uani d 1 . .
C C11 0.4176(3) 0.5938(3) 0.1179(2) 0.0471(8) Uani d 1 . .
C C12 0.3838(3) 0.5233(3) 0.1026(2) 0.0468(8) Uani d 1 . .
C C13 0.2858(3) 0.5409(3) 0.0863(3) 0.0501(9) Uani d 1 . .
H H13 0.2346 0.6029 0.0812 0.060 Uiso calc 1 . .
C C14 0.2801(3) 0.4530(3) 0.0796(3) 0.0499(9) Uani d 1 . .
H H14 0.2243 0.4420 0.0684 0.060 Uiso calc 1 . .
C C15 0.3739(3) 0.3796(3) 0.0924(2) 0.0457(8) Uani d 1 . .
C C16 0.3958(3) 0.2770(3) 0.0950(2) 0.0472(8) Uani d 1 . .
C C17 0.4880(3) 0.2063(3) 0.1043(2) 0.0457(8) Uani d 1 . .
C C18 0.5099(3) 0.1001(3) 0.1115(3) 0.0531(10) Uani d 1 . .
H H18 0.4645 0.0655 0.1116 0.064 Uiso calc 1 . .
C C19 0.6082(3) 0.0583(3) 0.1181(3) 0.0539(10) Uani d 1 . .
H H19 0.6441 -0.0108 0.1234 0.065 Uiso calc 1 . .
C C20 0.6472(3) 0.1382(3) 0.1157(2) 0.0474(9) Uani d 1 . .
C C21 0.8180(3) 0.0232(3) 0.1272(3) 0.0550(10) Uani d 1 . .
C C22 0.8500(9) -0.0263(8) 0.2022(7) 0.062(3) Uani d 0.55 A 1
H H22 0.8255 0.0073 0.2437 0.074 Uiso calc 0.55 A 1
C C23 0.9166(11) -0.1232(11) 0.2173(11) 0.072(4) Uani d 0.55 A 1
H H23 0.9402 -0.1528 0.2671 0.086 Uiso calc 0.55 A 1
C C24 0.9477(14) -0.1756(13) 0.1589(9) 0.056(4) Uani d 0.55 A 1
H H24 0.9860 -0.2444 0.1697 0.067 Uiso calc 0.55 A 1
C C25 0.9211(10) -0.1244(8) 0.0851(8) 0.070(3) Uani d 0.55 A 1
H H25 0.9487 -0.1560 0.0426 0.084 Uiso calc 0.55 A 1
C C26 0.8556(11) -0.0283(9) 0.0701(9) 0.070(4) Uani d 0.55 A 1
H H26 0.8365 0.0023 0.0187 0.084 Uiso calc 0.55 A 1
C C22' 0.8218(11) -0.0500(10) 0.1954(10) 0.083(6) Uani d 0.45 A 2
H H22' 0.7743 -0.0383 0.2410 0.100 Uiso calc 0.45 A 2
C C23' 0.8935(13) -0.1424(13) 0.2014(14) 0.086(6) Uani d 0.45 A 2
H H23' 0.8945 -0.1940 0.2501 0.103 Uiso calc 0.45 A 2
C C24' 0.9640(16) -0.1580(15) 0.1345(12) 0.057(5) Uani d 0.44 A 2
H H24' 1.0189 -0.2169 0.1403 0.068 Uiso calc 0.44 A 2
C C25' 0.9566(12) -0.0911(11) 0.0608(11) 0.083(5) Uani d 0.45 A 2
H H25' 0.9997 -0.1071 0.0145 0.099 Uiso calc 0.45 A 2
C C26' 0.8833(11) 0.0018(12) 0.0560(10) 0.072(5) Uani d 0.45 A 2
H H26' 0.8767 0.0504 0.0060 0.086 Uiso calc 0.45 A 2
C C27 0.8573(3) 0.4845(3) 0.1267(2) 0.0477(9) Uani d 1 . .
C C28 0.8822(3) 0.5697(4) 0.0720(3) 0.0572(10) Uani d 1 . .
H H28 0.8467 0.6063 0.0285 0.069 Uiso calc 1 . .
C C29 0.9591(4) 0.6004(4) 0.0815(3) 0.0664(12) Uani d 1 . .
H H29 0.9755 0.6583 0.0443 0.080 Uiso calc 1 . .
C C30 1.0118(4) 0.5479(4) 0.1443(3) 0.0661(12) Uani d 1 . .
H H30 1.0642 0.5696 0.1502 0.079 Uiso calc 1 . .
C C31 0.9882(3) 0.4648(4) 0.1977(3) 0.0623(11) Uani d 1 . .
H H31 1.0245 0.4286 0.2408 0.075 Uiso calc 1 . .
C C32 0.9117(3) 0.4325(3) 0.1899(3) 0.0535(10) Uani d 1 . .
H H32 0.8961 0.3746 0.2278 0.064 Uiso calc 1 . .
C C33 0.3424(3) 0.6881(3) 0.1312(2) 0.0474(8) Uani d 1 . .
C C34 0.2621(3) 0.6829(4) 0.1923(3) 0.0542(10) Uani d 1 . .
H H34 0.2551 0.6186 0.2241 0.065 Uiso calc 1 . .
C C35 0.1920(3) 0.7693(4) 0.2082(3) 0.0624(11) Uani d 1 . .
H H35 0.1380 0.7638 0.2506 0.075 Uiso calc 1 . .
C C36 0.2010(4) 0.8631(4) 0.1621(3) 0.0630(12) Uani d 1 . .
H H36 0.1523 0.9224 0.1721 0.076 Uiso calc 1 . .
C C37 0.2809(4) 0.8711(4) 0.1012(3) 0.0616(11) Uani d 1 . .
H H37 0.2877 0.9358 0.0702 0.074 Uiso calc 1 . .
C C38 0.3512(3) 0.7838(3) 0.0856(3) 0.0523(9) Uani d 1 . .
H H38 0.4056 0.7895 0.0436 0.063 Uiso calc 1 . .
C C39 0.3128(3) 0.2391(3) 0.0918(3) 0.0518(9) Uani d 1 . .
C C40 0.3189(3) 0.1953(3) 0.0312(3) 0.0556(10) Uani d 1 . .
H H40 0.3754 0.1914 -0.0095 0.067 Uiso calc 1 . .
C C41 0.2431(4) 0.1574(4) 0.0301(4) 0.0671(13) Uani d 1 . .
H H41 0.2475 0.1283 -0.0117 0.080 Uiso calc 1 . .
C C42 0.1617(4) 0.1616(4) 0.0890(4) 0.0697(14) Uani d 1 . .
H H42 0.1103 0.1350 0.0882 0.084 Uiso calc 1 . .
C C43 0.1544(3) 0.2043(4) 0.1492(4) 0.0663(13) Uani d 1 . .
H H43 0.0981 0.2066 0.1900 0.080 Uiso calc 1 . .
C C44 0.2295(3) 0.2445(3) 0.1507(3) 0.0576(11) Uani d 1 . .
H H44 0.2234 0.2752 0.1918 0.069 Uiso calc 1 . .
Fe Fe2 0.52632(4) 0.28620(4) 0.34713(3) 0.04271(15) Uani d 1 . .
N N51 0.5793(2) 0.1295(2) 0.3793(2) 0.0457(7) Uani d 1 . .
N N52 0.6548(2) 0.2886(2) 0.3796(2) 0.0462(7) Uani d 1 . .
N N53 0.4596(2) 0.4245(2) 0.3749(2) 0.0447(7) Uani d 1 . .
N N54 0.3845(2) 0.2660(2) 0.3737(2) 0.0463(7) Uani d 1 . .
C C51 0.4304(3) 0.0883(3) 0.3684(2) 0.0480(9) Uani d 1 . .
C C52 0.5318(3) 0.0641(3) 0.3736(3) 0.0478(9) Uani d 1 . .
C C53 0.6006(3) -0.0334(3) 0.3762(3) 0.0553(10) Uani d 1 . .
H H53 0.5866 -0.0913 0.3729 0.066 Uiso calc 1 . .
C C54 0.6895(3) -0.0286(3) 0.3842(3) 0.0572(10) Uani d 1 . .
H H54 0.7490 -0.0825 0.3888 0.069 Uiso calc 1 . .
C C55 0.6769(3) 0.0734(3) 0.3846(2) 0.0476(9) Uani d 1 . .
C C56 0.7525(3) 0.1104(3) 0.3891(3) 0.0483(9) Uani d 1 . .
C C57 0.7402(3) 0.2102(3) 0.3889(3) 0.0479(9) Uani d 1 . .
C C58 0.8165(3) 0.2458(3) 0.3997(3) 0.0536(10) Uani d 1 . .
H H58 0.8822 0.2067 0.4082 0.064 Uiso calc 1 . .
C C59 0.7771(3) 0.3451(3) 0.3956(3) 0.0527(9) Uani d 1 . .
H H59 0.8101 0.3890 0.4005 0.063 Uiso calc 1 . .
C C60 0.6761(3) 0.3724(3) 0.3825(2) 0.0472(8) Uani d 1 . .
C C61 0.6104(3) 0.4692(3) 0.3748(2) 0.0467(8) Uani d 1 . .
C C62 0.5093(3) 0.4929(3) 0.3700(2) 0.0459(8) Uani d 1 . .
C C63 0.4407(3) 0.5919(3) 0.3654(3) 0.0514(9) Uani d 1 . .
H H63 0.4565 0.6524 0.3599 0.062 Uiso calc 1 . .
C C64 0.3489(3) 0.5822(3) 0.3702(3) 0.0524(9) Uani d 1 . .
H H64 0.2881 0.6344 0.3697 0.063 Uiso calc 1 . .
C C65 0.3610(3) 0.4776(3) 0.3763(2) 0.0475(9) Uani d 1 . .
C C66 0.2824(3) 0.4377(3) 0.3825(2) 0.0474(8) Uani d 1 . .
C C67 0.2946(3) 0.3389(3) 0.3802(3) 0.0485(9) Uani d 1 . .
C C68 0.2149(3) 0.2987(3) 0.3842(3) 0.0548(10) Uani d 1 . .
H H68 0.1459 0.3327 0.3905 0.066 Uiso calc 1 . .
C C69 0.2568(3) 0.2030(3) 0.3773(3) 0.0551(10) Uani d 1 . .
H H69 0.2224 0.1578 0.3768 0.066 Uiso calc 1 . .
C C70 0.3625(3) 0.1819(3) 0.3709(2) 0.0468(8) Uani d 1 . .
C C71 0.3930(3) 0.0095(3) 0.3583(3) 0.0476(9) Uani d 1 . .
C C72 0.3945(3) -0.0815(3) 0.4165(3) 0.0530(9) Uani d 1 . .
H H72 0.4194 -0.0947 0.4644 0.064 Uiso calc 1 . .
C C73 0.3592(4) -0.1533(3) 0.4041(3) 0.0591(11) Uani d 1 . .
H H73 0.3603 -0.2154 0.4437 0.071 Uiso calc 1 . .
C C74 0.3231(4) -0.1344(3) 0.3352(3) 0.0615(11) Uani d 1 . .
H H74 0.2996 -0.1837 0.3273 0.074 Uiso calc 1 . .
C C75 0.3205(4) -0.0441(4) 0.2770(3) 0.0629(11) Uani d 1 . .
H H75 0.2956 -0.0311 0.2292 0.076 Uiso calc 1 . .
C C76 0.3552(3) 0.0273(3) 0.2899(3) 0.0566(10) Uani d 1 . .
H H76 0.3527 0.0898 0.2506 0.068 Uiso calc 1 . .
C C77 0.8533(3) 0.0381(3) 0.3974(3) 0.0551(10) Uani d 1 . .
C C78 0.9336(4) 0.0471(6) 0.3369(4) 0.0883(19) Uani d 1 . .
H H78 0.9244 0.0994 0.2889 0.106 Uiso calc 1 . .
C C79 1.0274(5) -0.0199(7) 0.3459(5) 0.106(3) Uani d 1 . .
H H79 1.0821 -0.0123 0.3046 0.128 Uiso calc 1 . .
C C80 1.0409(5) -0.0974(5) 0.4149(5) 0.093(2) Uani d 1 . .
H H80 1.1044 -0.1444 0.4210 0.112 Uiso calc 1 . .
C C81 0.9637(5) -0.1051(5) 0.4726(5) 0.113(3) Uani d 1 . .
H H81 0.9722 -0.1580 0.5203 0.135 Uiso calc 1 . .
C C82 0.8705(4) -0.0369(5) 0.4640(4) 0.094(2) Uani d 1 . .
H H82 0.8171 -0.0436 0.5068 0.112 Uiso calc 1 . .
C C83 0.6503(3) 0.5529(3) 0.3715(2) 0.0471(8) Uani d 1 . .
C C84 0.6136(3) 0.6077(3) 0.4290(3) 0.0511(9) Uani d 1 . .
H H84 0.5627 0.5912 0.4716 0.061 Uiso calc 1 . .
C C85 0.6509(4) 0.6860(3) 0.4243(3) 0.0562(10) Uani d 1 . .
H H85 0.6255 0.7230 0.4637 0.067 Uiso calc 1 . .
C C86 0.7252(3) 0.7106(4) 0.3624(3) 0.0600(11) Uani d 1 . .
H H86 0.7501 0.7648 0.3590 0.072 Uiso calc 1 . .
C C87 0.7629(3) 0.6564(4) 0.3057(3) 0.0595(11) Uani d 1 . .
H H87 0.8137 0.6733 0.2632 0.071 Uiso calc 1 . .
C C88 0.7266(3) 0.5774(3) 0.3108(3) 0.0526(9) Uani d 1 . .
H H88 0.7541 0.5392 0.2725 0.063 Uiso calc 1 . .
C C89 0.1794(3) 0.5053(3) 0.3934(3) 0.0500(9) Uani d 1 . .
C C90 0.1151(3) 0.5333(3) 0.3388(3) 0.0565(10) Uani d 1 . .
H H90 0.1363 0.5081 0.2927 0.068 Uiso calc 1 . .
C C91 0.0208(3) 0.5973(4) 0.3505(4) 0.0682(13) Uani d 1 . .
H H91 -0.0226 0.6151 0.3128 0.082 Uiso calc 1 . .
C C92 -0.0109(4) 0.6354(4) 0.4164(4) 0.0737(15) Uani d 1 . .
H H92 -0.0755 0.6804 0.4237 0.088 Uiso calc 1 . .
C C93 0.0514(4) 0.6079(4) 0.4721(4) 0.0698(13) Uani d 1 . .
H H93 0.0295 0.6334 0.5180 0.084 Uiso calc 1 . .
C C94 0.1463(3) 0.5429(4) 0.4607(3) 0.0579(10) Uani d 1 . .
H H94 0.1889 0.5239 0.4992 0.069 Uiso calc 1 . .

loop_
_atom_site_aniso_label
_atom_site_aniso_U_11
_atom_site_aniso_U_22
_atom_site_aniso_U_33
_atom_site_aniso_U_12
_atom_site_aniso_U_13
_atom_site_aniso_U_23
Fe1 0.0391(3) 0.0422(3) 0.0472(3) -0.0118(2) -0.0078(2) -0.0109(2)
O1 0.0467(14) 0.0497(15) 0.0506(15) -0.0151(12) -0.0077(12) -0.0125(12)
N1 0.0419(17) 0.0441(17) 0.0568(19) -0.0140(14) -0.0066(14) -0.0122(14)
N2 0.0400(16) 0.0437(17) 0.0533(18) -0.0132(13) -0.0103(13) -0.0086(14)
N3 0.0444(17) 0.0423(17) 0.0532(18) -0.0125(14) -0.0095(14) -0.0121(14)
N4 0.0382(16) 0.0463(17) 0.0516(18) -0.0115(13) -0.0086(13) -0.0130(14)
C1 0.042(2) 0.048(2) 0.063(2) -0.0116(17) -0.0065(17) -0.0141(18)
C2 0.041(2) 0.047(2) 0.061(2) -0.0091(16) -0.0062(17) -0.0180(18)
C3 0.042(2) 0.053(2) 0.075(3) -0.0097(18) -0.0085(19) -0.021(2)
C4 0.0385(19) 0.055(2) 0.068(3) -0.0123(17) -0.0089(18) -0.020(2)
C5 0.0386(19) 0.049(2) 0.054(2) -0.0155(16) -0.0059(16) -0.0141(17)
C6 0.044(2) 0.045(2) 0.052(2) -0.0150(16) -0.0079(16) -0.0113(16)
C7 0.044(2) 0.045(2) 0.054(2) -0.0142(16) -0.0100(16) -0.0096(17)
C8 0.048(2) 0.048(2) 0.061(2) -0.0150(17) -0.0130(18) -0.0151(18)
C9 0.048(2) 0.046(2) 0.065(3) -0.0123(17) -0.0116(19) -0.0160(19)
C10 0.045(2) 0.044(2) 0.053(2) -0.0143(16) -0.0103(16) -0.0086(16)
C11 0.046(2) 0.046(2) 0.050(2) -0.0136(17) -0.0099(16) -0.0100(16)
C12 0.0430(19) 0.044(2) 0.053(2) -0.0103(16) -0.0119(16) -0.0113(17)
C13 0.043(2) 0.047(2) 0.060(2) -0.0101(17) -0.0133(17) -0.0124(18)
C14 0.043(2) 0.053(2) 0.057(2) -0.0130(17) -0.0131(17) -0.0151(18)
C15 0.0389(18) 0.047(2) 0.051(2) -0.0123(16) -0.0090(15) -0.0110(16)
C16 0.0419(19) 0.046(2) 0.055(2) -0.0155(16) -0.0089(16) -0.0098(17)
C17 0.0424(19) 0.046(2) 0.052(2) -0.0133(16) -0.0082(16) -0.0163(17)
C18 0.045(2) 0.049(2) 0.068(3) -0.0155(17) -0.0087(18) -0.0149(19)
C19 0.048(2) 0.043(2) 0.071(3) -0.0125(17) -0.0098(19) -0.0156(19)
C20 0.045(2) 0.043(2) 0.054(2) -0.0123(16) -0.0052(16) -0.0137(16)
C21 0.040(2) 0.049(2) 0.078(3) -0.0121(17) -0.0098(19) -0.017(2)
C22 0.065(7) 0.040(5) 0.069(6) -0.013(4) -0.001(5) -0.009(4)
C23 0.072(9) 0.058(7) 0.079(7) -0.003(6) -0.024(6) -0.014(6)
C24 0.054(10) 0.035(5) 0.078(9) -0.018(5) -0.011(7) -0.008(6)
C25 0.088(9) 0.049(6) 0.085(8) -0.004(5) -0.033(7) -0.033(5)
C26 0.083(9) 0.057(7) 0.086(8) -0.007(5) -0.038(6) -0.034(6)
C22' 0.059(8) 0.041(7) 0.122(13) -0.020(6) 0.021(8) -0.005(7)
C23' 0.060(9) 0.049(8) 0.114(18) -0.002(7) -0.002(10) 0.001(9)
C24' 0.032(6) 0.044(10) 0.093(14) -0.013(6) -0.006(9) -0.015(9)
C25' 0.068(9) 0.077(11) 0.123(14) -0.008(7) -0.022(9) -0.057(10)
C26' 0.070(9) 0.066(10) 0.089(10) 0.007(7) -0.037(8) -0.041(8)
C27 0.0413(19) 0.050(2) 0.054(2) -0.0143(16) -0.0057(16) -0.0157(17)
C28 0.056(2) 0.055(2) 0.065(3) -0.022(2) -0.013(2) -0.013(2)
C29 0.065(3) 0.065(3) 0.079(3) -0.032(2) -0.003(2) -0.023(2)
C30 0.048(2) 0.073(3) 0.090(4) -0.024(2) -0.007(2) -0.033(3)
C31 0.051(2) 0.064(3) 0.078(3) -0.009(2) -0.020(2) -0.028(2)
C32 0.045(2) 0.054(2) 0.064(3) -0.0136(18) -0.0110(18) -0.017(2)
C33 0.0425(19) 0.047(2) 0.053(2) -0.0088(16) -0.0129(16) -0.0144(17)
C34 0.047(2) 0.056(2) 0.059(2) -0.0151(19) -0.0067(18) -0.0150(19)
C35 0.047(2) 0.069(3) 0.072(3) -0.009(2) -0.009(2) -0.027(2)
C36 0.058(3) 0.056(3) 0.075(3) -0.002(2) -0.016(2) -0.026(2)
C37 0.072(3) 0.045(2) 0.068(3) -0.011(2) -0.021(2) -0.013(2)
C38 0.056(2) 0.046(2) 0.053(2) -0.0129(18) -0.0086(18) -0.0117(17)
C39 0.045(2) 0.045(2) 0.066(3) -0.0146(17) -0.0162(18) -0.0076(18)
C40 0.052(2) 0.050(2) 0.069(3) -0.0177(19) -0.017(2) -0.012(2)
C41 0.060(3) 0.050(2) 0.099(4) -0.016(2) -0.031(3) -0.017(2)
C42 0.055(3) 0.048(2) 0.109(4) -0.018(2) -0.027(3) -0.009(3)
C43 0.040(2) 0.061(3) 0.092(4) -0.016(2) -0.011(2) -0.010(3)
C44 0.043(2) 0.054(2) 0.072(3) -0.0133(18) -0.0118(19) -0.010(2)
Fe2 0.0415(3) 0.0400(3) 0.0470(3) -0.0110(2) -0.0083(2) -0.0113(2)
N51 0.0442(17) 0.0418(17) 0.0522(18) -0.0120(13) -0.0107(14) -0.0112(14)
N52 0.0434(17) 0.0402(17) 0.0537(18) -0.0081(13) -0.0094(14) -0.0128(14)
N53 0.0430(16) 0.0405(16) 0.0513(17) -0.0103(13) -0.0085(13) -0.0135(13)
N54 0.0447(17) 0.0420(17) 0.0517(18) -0.0118(14) -0.0066(14) -0.0127(14)
C51 0.048(2) 0.044(2) 0.053(2) -0.0151(17) -0.0072(17) -0.0126(17)
C52 0.046(2) 0.043(2) 0.055(2) -0.0117(16) -0.0063(17) -0.0149(17)
C53 0.054(2) 0.044(2) 0.069(3) -0.0117(18) -0.008(2) -0.0197(19)
C54 0.048(2) 0.044(2) 0.079(3) -0.0064(18) -0.013(2) -0.020(2)
C55 0.044(2) 0.0409(19) 0.055(2) -0.0064(16) -0.0122(17) -0.0111(16)
C56 0.045(2) 0.042(2) 0.054(2) -0.0068(16) -0.0108(17) -0.0121(17)
C57 0.044(2) 0.042(2) 0.056(2) -0.0096(16) -0.0117(17) -0.0114(17)
C58 0.046(2) 0.052(2) 0.067(3) -0.0111(18) -0.0182(19) -0.017(2)
C59 0.048(2) 0.047(2) 0.067(3) -0.0108(17) -0.0152(19) -0.0172(19)
C60 0.048(2) 0.0411(19) 0.055(2) -0.0115(16) -0.0121(17) -0.0129(16)
C61 0.045(2) 0.045(2) 0.052(2) -0.0121(16) -0.0095(16) -0.0150(17)
C62 0.047(2) 0.0420(19) 0.053(2) -0.0146(16) -0.0119(16) -0.0121(16)
C63 0.050(2) 0.040(2) 0.065(3) -0.0111(17) -0.0121(19) -0.0128(18)
C64 0.043(2) 0.045(2) 0.069(3) -0.0081(17) -0.0130(18) -0.0157(19)
C65 0.043(2) 0.045(2) 0.053(2) -0.0070(16) -0.0104(16) -0.0142(17)
C66 0.044(2) 0.046(2) 0.052(2) -0.0115(17) -0.0095(16) -0.0134(17)
C67 0.044(2) 0.045(2) 0.054(2) -0.0101(16) -0.0059(16) -0.0137(17)
C68 0.044(2) 0.048(2) 0.072(3) -0.0116(17) -0.0057(19) -0.019(2)
C69 0.046(2) 0.048(2) 0.076(3) -0.0191(18) -0.0074(19) -0.017(2)
C70 0.043(2) 0.0414(19) 0.057(2) -0.0135(16) -0.0060(16) -0.0136(16)
C71 0.046(2) 0.0394(19) 0.057(2) -0.0128(16) -0.0069(17) -0.0118(16)
C72 0.057(2) 0.047(2) 0.055(2) -0.0181(19) -0.0052(18) -0.0125(18)
C73 0.065(3) 0.045(2) 0.069(3) -0.022(2) -0.003(2) -0.014(2)
C74 0.058(3) 0.048(2) 0.085(3) -0.020(2) -0.011(2) -0.020(2)
C75 0.067(3) 0.058(3) 0.074(3) -0.019(2) -0.023(2) -0.019(2)
C76 0.061(3) 0.047(2) 0.065(3) -0.020(2) -0.017(2) -0.0085(19)
C77 0.049(2) 0.048(2) 0.071(3) -0.0086(18) -0.017(2) -0.019(2)
C78 0.060(3) 0.110(5) 0.073(3) 0.003(3) -0.010(3) -0.024(3)
C79 0.052(3) 0.142(7) 0.102(5) 0.010(4) -0.002(3) -0.047(5)
C80 0.059(3) 0.073(4) 0.134(6) 0.010(3) -0.028(4) -0.030(4)
C81 0.057(3) 0.084(4) 0.146(7) -0.003(3) -0.027(4) 0.028(4)
C82 0.051(3) 0.080(4) 0.108(5) -0.005(3) -0.015(3) 0.020(3)
C83 0.045(2) 0.044(2) 0.054(2) -0.0108(16) -0.0116(17) -0.0153(17)
C84 0.053(2) 0.047(2) 0.053(2) -0.0129(18) -0.0118(18) -0.0126(17)
C85 0.062(3) 0.049(2) 0.065(3) -0.014(2) -0.018(2) -0.019(2)
C86 0.054(2) 0.050(2) 0.084(3) -0.0174(19) -0.018(2) -0.020(2)
C87 0.047(2) 0.055(2) 0.080(3) -0.0195(19) -0.008(2) -0.018(2)
C88 0.046(2) 0.052(2) 0.062(2) -0.0142(18) -0.0060(18) -0.0202(19)
C89 0.0382(19) 0.044(2) 0.068(3) -0.0117(16) -0.0070(17) -0.0141(18)
C90 0.049(2) 0.052(2) 0.070(3) -0.0145(19) -0.013(2) -0.015(2)
C91 0.045(2) 0.059(3) 0.096(4) -0.010(2) -0.021(2) -0.011(3)
C92 0.043(2) 0.062(3) 0.107(4) -0.004(2) -0.009(3) -0.024(3)
C93 0.053(3) 0.061(3) 0.095(4) -0.008(2) -0.006(2) -0.033(3)
C94 0.045(2) 0.056(2) 0.075(3) -0.0114(19) -0.007(2) -0.026(2)

loop_
_atom_type_symbol
_atom_type_description
_atom_type_scat_dispersion_real
_atom_type_scat_dispersion_imag
_atom_type_scat_source
C C 0.0033 0.0016 'International Tables Vol C Tables 4.2.6.8 and 6.1.1.4'
H H 0.0000 0.0000 'International Tables Vol C Tables 4.2.6.8 and 6.1.1.4'
N N 0.0061 0.0033 'International Tables Vol C Tables 4.2.6.8 and 6.1.1.4'
O O 0.0106 0.0060 'International Tables Vol C Tables 4.2.6.8 and 6.1.1.4'
Fe Fe 0.3463 0.8444 'International Tables Vol C Tables 4.2.6.8 and 6.1.1.4'

loop_
_geom_angle_atom_site_label_1
_geom_angle_atom_site_label_2
_geom_angle_atom_site_label_3
_geom_angle
_geom_angle_publ_flag
O1 Fe1 N3 103.31(13) y
O1 Fe1 N2 102.11(13) y
N3 Fe1 N2 87.38(13) y
O1 Fe1 N1 103.37(13) y
N3 Fe1 N1 153.32(14) ?
N2 Fe1 N1 87.14(13) y
O1 Fe1 N4 102.12(13) y
N3 Fe1 N4 87.27(13) y
N2 Fe1 N4 155.77(13) y
N1 Fe1 N4 87.10(13) y
Fe2 O1 Fe1 177.71(18) y
C5 N1 C2 106.6(3) ?
C5 N1 Fe1 126.6(3) ?
C2 N1 Fe1 125.4(3) ?
C10 N2 C7 106.2(3) ?
C10 N2 Fe1 123.3(3) ?
C7 N2 Fe1 125.1(3) ?
C15 N3 C12 106.1(3) ?
C15 N3 Fe1 127.4(3) ?
C12 N3 Fe1 125.6(3) ?
C20 N4 C17 106.8(3) ?
C20 N4 Fe1 124.3(3) ?
C17 N4 Fe1 125.4(3) ?
C2 C1 C20 124.0(4) ?
C2 C1 C21 116.8(4) ?
C20 C1 C21 119.2(4) ?
N1 C2 C1 126.6(4) ?
N1 C2 C3 109.5(4) ?
C1 C2 C3 123.9(4) ?
C4 C3 C2 107.2(4) ?
C4 C3 H3 126.4 ?
C2 C3 H3 126.4 ?
C3 C4 C5 107.0(4) ?
C3 C4 H4 126.5 ?
C5 C4 H4 126.5 ?
N1 C5 C6 126.0(4) ?
N1 C5 C4 109.6(4) ?
C6 C5 C4 124.3(4) ?
C7 C6 C5 124.9(4) ?
C7 C6 C27 117.9(4) ?
C5 C6 C27 117.2(4) ?
N2 C7 C6 125.0(4) ?
N2 C7 C8 109.3(4) ?
C6 C7 C8 125.6(4) ?
C9 C8 C7 107.9(4) ?
C9 C8 H8 126.1 ?
C7 C8 H8 126.1 ?
C8 C9 C10 106.9(4) ?
C8 C9 H9 126.6 ?
C10 C9 H9 126.6 ?
N2 C10 C11 125.5(4) ?
N2 C10 C9 109.8(3) ?
C11 C10 C9 124.7(4) ?
C12 C11 C10 124.4(4) ?
C12 C11 C33 117.1(4) ?
C10 C11 C33 118.4(4) ?
N3 C12 C11 125.4(4) ?
N3 C12 C13 109.4(4) ?
C11 C12 C13 125.2(4) ?
C14 C13 C12 107.3(4) ?
C14 C13 H13 126.3 ?
C12 C13 H13 126.3 ?
C13 C14 C15 107.3(4) ?
C13 C14 H14 126.3 ?
C15 C14 H14 126.3 ?
N3 C15 C16 125.3(4) ?
N3 C15 C14 109.8(3) ?
C16 C15 C14 124.9(4) ?
C17 C16 C15 125.0(4) ?
C17 C16 C39 117.3(4) ?
C15 C16 C39 117.7(4) ?
N4 C17 C16 125.3(4) ?
N4 C17 C18 109.2(3) ?
C16 C17 C18 125.5(4) ?
C19 C18 C17 107.1(4) ?
C19 C18 H18 126.4 ?
C17 C18 H18 126.4 ?
C18 C19 C20 107.2(4) ?
C18 C19 H19 126.4 ?
C20 C19 H19 126.4 ?
N4 C20 C1 126.0(4) ?
N4 C20 C19 109.7(4) ?
C1 C20 C19 124.3(4) ?
C26 C21 C22 116.4(9) ?
C22' C21 C26' 119.0(10) ?
C22' C21 C1 124.5(8) ?
C26 C21 C1 126.1(7) ?
C22 C21 C1 117.5(6) ?
C26' C21 C1 116.5(8) ?
C23 C22 C21 122.0(11) ?
C23 C22 H22 119.0 ?
C21 C22 H22 119.0 ?
C24 C23 C22 119.5(15) ?
C24 C23 H23 120.3 ?
C22 C23 H23 120.3 ?
C25 C24 C23 117.4(16) ?
C25 C24 H24 121.3 ?
C23 C24 H24 121.3 ?
C24 C25 C26 122.6(13) ?
C24 C25 H25 118.7 ?
C26 C25 H25 118.7 ?
C21 C26 C25 121.6(12) ?
C21 C26 H26 119.2 ?
C25 C26 H26 119.2 ?
C21 C22' C23' 121.7(15) ?
C21 C22' H22' 119.1 ?
C23' C22' H22' 119.1 ?
C22' C23' C24' 118.6(19) ?
C22' C23' H23' 120.7 ?
C24' C23' H23' 120.7 ?
C25' C24' C23' 122(2) ?
C25' C24' H24' 119.0 ?
C23' C24' H24' 119.0 ?
C24' C25' C26' 117.7(18) ?
C24' C25' H25' 121.1 ?
C26' C25' H25' 121.1 ?
C25' C26' C21 119.9(15) ?
C25' C26' H26' 120.1 ?
C21 C26' H26' 120.1 ?
C32 C27 C28 118.2(4) ?
C32 C27 C6 120.4(4) ?
C28 C27 C6 121.4(4) ?
C29 C28 C27 119.9(4) ?
C29 C28 H28 120.0 ?
C27 C28 H28 120.0 ?
C30 C29 C28 120.9(5) ?
C30 C29 H29 119.6 ?
C28 C29 H29 119.6 ?
C31 C30 C29 119.6(4) ?
C31 C30 H30 120.2 ?
C29 C30 H30 120.2 ?
C30 C31 C32 120.8(5) ?
C30 C31 H31 119.6 ?
C32 C31 H31 119.6 ?
C31 C32 C27 120.5(4) ?
C31 C32 H32 119.7 ?
C27 C32 H32 119.7 ?
C34 C33 C38 118.0(4) ?
C34 C33 C11 119.9(4) ?
C38 C33 C11 122.1(4) ?
C35 C34 C33 121.7(4) ?
C35 C34 H34 119.2 ?
C33 C34 H34 119.2 ?
C36 C35 C34 119.7(5) ?
C36 C35 H35 120.2 ?
C34 C35 H35 120.2 ?
C35 C36 C37 120.2(4) ?
C35 C36 H36 119.9 ?
C37 C36 H36 119.9 ?
C36 C37 C38 119.8(4) ?
C36 C37 H37 120.1 ?
C38 C37 H37 120.1 ?
C37 C38 C33 120.7(4) ?
C37 C38 H38 119.7 ?
C33 C38 H38 119.7 ?
C44 C39 C40 119.0(4) ?
C44 C39 C16 120.3(4) ?
C40 C39 C16 120.7(4) ?
C41 C40 C39 120.4(5) ?
C41 C40 H40 119.8 ?
C39 C40 H40 119.8 ?
C42 C41 C40 120.4(5) ?
C42 C41 H41 119.8 ?
C40 C41 H41 119.8 ?
C41 C42 C43 120.1(5) ?
C41 C42 H42 119.9 ?
C43 C42 H42 119.9 ?
C42 C43 C44 120.4(5) ?
C42 C43 H43 119.8 ?
C44 C43 H43 119.8 ?
C39 C44 C43 119.7(5) ?
C39 C44 H44 120.2 ?
C43 C44 H44 120.2 ?
O1 Fe2 N51 103.46(13) y
O1 Fe2 N53 104.50(13) y
N51 Fe2 N53 152.04(13) y
O1 Fe2 N54 103.78(13) y
N51 Fe2 N54 86.63(13) y
N53 Fe2 N54 86.85(13) y
O1 Fe2 N52 103.63(13) y
N51 Fe2 N52 86.99(13) y
N53 Fe2 N52 86.40(13) y
N54 Fe2 N52 152.59(13) y
C55 N51 C52 105.7(3) ?
C55 N51 Fe2 126.5(3) ?
C52 N51 Fe2 124.8(3) ?
C60 N52 C57 106.7(3) ?
C60 N52 Fe2 126.3(3) ?
C57 N52 Fe2 126.2(3) ?
C65 N53 C62 106.1(3) ?
C65 N53 Fe2 126.3(3) ?
C62 N53 Fe2 124.7(3) ?
C70 N54 C67 106.0(3) ?
C70 N54 Fe2 125.3(3) ?
C67 N54 Fe2 127.4(3) ?
C70 C51 C52 124.2(4) ?
C70 C51 C71 117.5(4) ?
C52 C51 C71 118.2(4) ?
N51 C52 C51 125.6(4) ?
N51 C52 C53 109.8(4) ?
C51 C52 C53 124.6(4) ?
C54 C53 C52 107.6(4) ?
C54 C53 H53 126.2 ?
C52 C53 H53 126.2 ?
C53 C54 C55 106.9(4) ?
C53 C54 H54 126.5 ?
C55 C54 H54 126.5 ?
N51 C55 C56 125.2(4) ?
N51 C55 C54 110.0(4) ?
C56 C55 C54 124.8(4) ?
C55 C56 C57 124.8(4) ?
C55 C56 C77 118.0(4) ?
C57 C56 C77 117.2(4) ?
N52 C57 C56 126.2(4) ?
N52 C57 C58 109.4(4) ?
C56 C57 C58 124.3(4) ?
C59 C58 C57 107.0(4) ?
C59 C58 H58 126.5 ?
C57 C58 H58 126.5 ?
C58 C59 C60 107.6(4) ?
C58 C59 H59 126.2 ?
C60 C59 H59 126.2 ?
N52 C60 C61 125.8(4) ?
N52 C60 C59 109.3(3) ?
C61 C60 C59 124.9(4) ?
C60 C61 C62 124.3(4) ?
C60 C61 C83 117.8(4) ?
C62 C61 C83 117.9(4) ?
N53 C62 C61 125.5(4) ?
N53 C62 C63 110.0(3) ?
C61 C62 C63 124.3(4) ?
C64 C63 C62 106.8(4) ?
C64 C63 H63 126.6 ?
C62 C63 H63 126.6 ?
C63 C64 C65 107.1(4) ?
C63 C64 H64 126.4 ?
C65 C64 H64 126.4 ?
N53 C65 C66 126.0(4) ?
N53 C65 C64 109.9(4) ?
C66 C65 C64 124.1(4) ?
C67 C66 C65 124.4(4) ?
C67 C66 C89 118.3(4) ?
C65 C66 C89 117.4(4) ?
N54 C67 C66 125.3(4) ?
N54 C67 C68 110.0(4) ?
C66 C67 C68 124.6(4) ?
C69 C68 C67 106.8(4) ?
C69 C68 H68 126.6 ?
C67 C68 H68 126.6 ?
C68 C69 C70 107.8(4) ?
C68 C69 H69 126.1 ?
C70 C69 H69 126.1 ?
N54 C70 C51 125.9(4) ?
N54 C70 C69 109.3(3) ?
C51 C70 C69 124.7(4) ?
C76 C71 C72 118.9(4) ?
C76 C71 C51 119.2(4) ?
C72 C71 C51 121.8(4) ?
C71 C72 C73 119.7(4) ?
C71 C72 H72 120.1 ?
C73 C72 H72 120.1 ?
C74 C73 C72 120.3(4) ?
C74 C73 H73 119.9 ?
C72 C73 H73 119.9 ?
C73 C74 C75 120.8(4) ?
C73 C74 H74 119.6 ?
C75 C74 H74 119.6 ?
C74 C75 C76 118.7(5) ?
C74 C75 H75 120.7 ?
C76 C75 H75 120.7 ?
C71 C76 C75 121.7(4) ?
C71 C76 H76 119.2 ?
C75 C76 H76 119.2 ?
C82 C77 C78 117.3(5) ?
C82 C77 C56 121.6(5) ?
C78 C77 C56 121.2(5) ?
C77 C78 C79 120.5(6) ?
C77 C78 H78 119.7 ?
C79 C78 H78 119.7 ?
C80 C79 C78 120.1(6) ?
C80 C79 H79 120.0 ?
C78 C79 H79 120.0 ?
C81 C80 C79 118.9(6) ?
C81 C80 H80 120.6 ?
C79 C80 H80 120.6 ?
C80 C81 C82 120.8(6) ?
C80 C81 H81 119.6 ?
C82 C81 H81 119.6 ?
C77 C82 C81 122.4(6) ?
C77 C82 H82 118.8 ?
C81 C82 H82 118.8 ?
C88 C83 C84 118.5(4) ?
C88 C83 C61 120.3(4) ?
C84 C83 C61 121.3(4) ?
C85 C84 C83 120.4(4) ?
C85 C84 H84 119.8 ?
C83 C84 H84 119.8 ?
C84 C85 C86 120.1(4) ?
C84 C85 H85 119.9 ?
C86 C85 H85 119.9 ?
C87 C86 C85 120.1(4) ?
C87 C86 H86 120.0 ?
C85 C86 H86 120.0 ?
C86 C87 C88 119.8(4) ?
C86 C87 H87 120.1 ?
C88 C87 H87 120.1 ?
C87 C88 C83 121.1(4) ?
C87 C88 H88 119.5 ?
C83 C88 H88 119.5 ?
C90 C89 C94 118.5(4) ?
C90 C89 C66 122.6(4) ?
C94 C89 C66 118.9(4) ?
C91 C90 C89 120.8(5) ?
C91 C90 H90 119.6 ?
C89 C90 H90 119.6 ?
C92 C91 C90 120.5(5) ?
C92 C91 H91 119.8 ?
C90 C91 H91 119.8 ?
C91 C92 C93 119.8(5) ?
C91 C92 H92 120.1 ?
C93 C92 H92 120.1 ?
C92 C93 C94 119.9(5) ?
C92 C93 H93 120.1 ?
C94 C93 H93 120.1 ?
C93 C94 C89 120.6(5) ?
C93 C94 H94 119.7 ?
C89 C94 H94 119.7 ?

loop_
_geom_bond_atom_site_label_1
_geom_bond_atom_site_label_2
_geom_bond_distance
_geom_bond_publ_flag
Fe1 O1 1.766(3) y
Fe1 N3 2.069(3) y
Fe1 N2 2.078(3) y
Fe1 N1 2.079(3) y
Fe1 N4 2.084(3) y
O1 Fe2 1.757(3) y
N1 C5 1.370(5) ?
N1 C2 1.372(5) ?
N2 C10 1.370(5) ?
N2 C7 1.391(5) ?
N3 C15 1.376(5) ?
N3 C12 1.386(5) ?
N4 C20 1.370(5) ?
N4 C17 1.384(5) ?
C1 C2 1.393(6) ?
C1 C20 1.403(6) ?
C1 C21 1.485(6) ?
C2 C3 1.433(6) ?
C3 C4 1.354(6) ?
C3 H3 0.9500 ?
C4 C5 1.434(6) ?
C4 H4 0.9500 ?
C5 C6 1.397(6) ?
C6 C7 1.396(6) ?
C6 C27 1.497(5) ?
C7 C8 1.429(6) ?
C8 C9 1.348(6) ?
C8 H8 0.9500 ?
C9 C10 1.445(6) ?
C9 H9 0.9500 ?
C10 C11 1.405(6) ?
C11 C12 1.395(6) ?
C11 C33 1.485(6) ?
C12 C13 1.437(6) ?
C13 C14 1.352(6) ?
C13 H13 0.9500 ?
C14 C15 1.435(5) ?
C14 H14 0.9500 ?
C15 C16 1.405(6) ?
C16 C17 1.394(6) ?
C16 C39 1.496(5) ?
C17 C18 1.437(6) ?
C18 C19 1.364(6) ?
C18 H18 0.9500 ?
C19 C20 1.435(6) ?
C19 H19 0.9500 ?
C21 C22' 1.337(14) ?
C21 C26 1.357(13) ?
C21 C22 1.415(11) ?
C21 C26' 1.441(15) ?
C22 C23 1.400(14) ?
C22 H22 0.9500 ?
C23 C24 1.389(15) ?
C23 H23 0.9500 ?
C24 C25 1.369(15) ?
C24 H24 0.9500 ?
C25 C26 1.387(14) ?
C25 H25 0.9500 ?
C26 H26 0.9500 ?
C22' C23' 1.386(16) ?
C22' H22' 0.9500 ?
C23' C24' 1.394(17) ?
C23' H23' 0.9500 ?
C24' C25' 1.370(16) ?
C24' H24' 0.9500 ?
C25' C26' 1.403(15) ?
C25' H25' 0.9500 ?
C26' H26' 0.9500 ?
C27 C32 1.402(6) ?
C27 C28 1.402(6) ?
C28 C29 1.391(6) ?
C28 H28 0.9500 ?
C29 C30 1.383(8) ?
C29 H29 0.9500 ?
C30 C31 1.365(7) ?
C30 H30 0.9500 ?
C31 C32 1.388(6) ?
C31 H31 0.9500 ?
C32 H32 0.9500 ?
C33 C34 1.389(6) ?
C33 C38 1.398(6) ?
C34 C35 1.385(6) ?
C34 H34 0.9500 ?
C35 C36 1.378(7) ?
C35 H35 0.9500 ?
C36 C37 1.387(7) ?
C36 H36 0.9500 ?
C37 C38 1.395(6) ?
C37 H37 0.9500 ?
C38 H38 0.9500 ?
C39 C44 1.389(6) ?
C39 C40 1.397(6) ?
C40 C41 1.387(6) ?
C40 H40 0.9500 ?
C41 C42 1.371(8) ?
C41 H41 0.9500 ?
C42 C43 1.374(8) ?
C42 H42 0.9500 ?
C43 C44 1.402(6) ?
C43 H43 0.9500 ?
C44 H44 0.9500 ?
Fe2 N51 2.078(3) y
Fe2 N53 2.080(3) y
Fe2 N54 2.084(3) y
Fe2 N52 2.091(3) y
N51 C55 1.382(5) ?
N51 C52 1.384(5) ?
N52 C60 1.371(5) ?
N52 C57 1.374(5) ?
N53 C65 1.373(5) ?
N53 C62 1.379(5) ?
N54 C70 1.380(5) ?
N54 C67 1.381(5) ?
C51 C70 1.393(6) ?
C51 C52 1.407(6) ?
C51 C71 1.494(5) ?
C52 C53 1.428(6) ?
C53 C54 1.355(6) ?
C53 H53 0.9500 ?
C54 C55 1.432(6) ?
C54 H54 0.9500 ?
C55 C56 1.398(6) ?
C56 C57 1.399(6) ?
C56 C77 1.494(6) ?
C57 C58 1.440(6) ?
C58 C59 1.347(6) ?
C58 H58 0.9500 ?
C59 C60 1.436(6) ?
C59 H59 0.9500 ?
C60 C61 1.396(6) ?
C61 C62 1.402(6) ?
C61 C83 1.491(6) ?
C62 C63 1.440(6) ?
C63 C64 1.359(6) ?
C63 H63 0.9500 ?
C64 C65 1.442(6) ?
C64 H64 0.9500 ?
C65 C66 1.404(6) ?
C66 C67 1.401(6) ?
C66 C89 1.491(5) ?
C67 C68 1.433(6) ?
C68 C69 1.351(6) ?
C68 H68 0.9500 ?
C69 C70 1.436(6) ?
C69 H69 0.9500 ?
C71 C76 1.377(6) ?
C71 C72 1.393(6) ?
C72 C73 1.400(6) ?
C72 H72 0.9500 ?
C73 C74 1.368(7) ?
C73 H73 0.9500 ?
C74 C75 1.385(7) ?
C74 H74 0.9500 ?
C75 C76 1.392(6) ?
C75 H75 0.9500 ?
C76 H76 0.9500 ?
C77 C82 1.342(7) ?
C77 C78 1.388(8) ?
C78 C79 1.392(8) ?
C78 H78 0.9500 ?
C79 C80 1.383(10) ?
C79 H79 0.9500 ?
C80 C81 1.329(10) ?
C80 H80 0.9500 ?
C81 C82 1.390(8) ?
C81 H81 0.9500 ?
C82 H82 0.9500 ?
C83 C88 1.394(6) ?
C83 C84 1.397(6) ?
C84 C85 1.385(6) ?
C84 H84 0.9500 ?
C85 C86 1.388(7) ?
C85 H85 0.9500 ?
C86 C87 1.380(7) ?
C86 H86 0.9500 ?
C87 C88 1.382(6) ?
C87 H87 0.9500 ?
C88 H88 0.9500 ?
C89 C90 1.388(6) ?
C89 C94 1.395(6) ?
C90 C91 1.380(6) ?
C90 H90 0.9500 ?
C91 C92 1.376(8) ?
C91 H91 0.9500 ?
C92 C93 1.383(8) ?
C92 H92 0.9500 ?
C93 C94 1.391(6) ?
C93 H93 0.9500 ?
C94 H94 0.9500 ?
